data_4313759
loop_
_publ_author_name
'Thaddeus J. Wadas'
'Rene J. Lachicotte'
'Richard Eisenberg'

_publ_section_title
;
 Synthesis and Characterization of Platinum Diimine Bis(acetylide)
 Complexes Containing Easily Derivatizable Aryl Acetylide Ligands
;
_journal_name_full 'Inorganic Chemistry'
_journal_page_first 3772
_journal_page_last 3778
_journal_paper_doi 10.1021/ic0263084
_journal_volume 42
_journal_year 2003
_chemical_formula_sum 'C31 H20 Cl2 N2 O2 Pt'
_chemical_formula_weight 718.48
_chemical_name_systematic
; 
 ? 
;
_space_group_IT_number 2
_symmetry_cell_setting triclinic
_symmetry_space_group_name_Hall '-P 1'
_symmetry_space_group_name_H-M 'P -1'
_atom_sites_solution_hydrogens geom
_atom_sites_solution_primary direct
_atom_sites_solution_secondary difmap
_audit_creation_method SHELXL-97
_cell_angle_alpha 95.446(2)
_cell_angle_beta 96.221(2)
_cell_angle_gamma 94.059(2)
_cell_formula_units_Z 2
_cell_length_a 10.4736(10)
_cell_length_b 10.8580(10)
_cell_length_c 11.8959(11)
_cell_measurement_reflns_used 5211
_cell_measurement_temperature 293(2)
_cell_measurement_theta_max 46.509
_cell_measurement_theta_min 4.856
_cell_volume 1334.3(2)
_computing_cell_refinement 'Bruker SMART'
_computing_data_collection 'Bruker SMART'
_computing_data_reduction 'Bruker SHELXTL'
_computing_molecular_graphics 'Bruker SHELXTL'
_computing_publication_material 'Bruker SHELXTL'
_computing_structure_refinement 'SHELXL-97 (Sheldrick, 1997)'
_computing_structure_solution 'SHELXS-97 (Sheldrick, 1990)'
_diffrn_ambient_temperature 293(2)
_diffrn_measured_fraction_theta_full 0.979
_diffrn_measured_fraction_theta_max 0.979
_diffrn_measurement_device_type 'CCD area detector'
_diffrn_measurement_method 'phi and omega scans'
_diffrn_radiation_monochromator graphite
_diffrn_radiation_source 'normal-focus sealed tube'
_diffrn_radiation_type MoK\a
_diffrn_radiation_wavelength 0.71073
_diffrn_reflns_av_R_equivalents 0.0231
_diffrn_reflns_av_sigmaI/netI 0.0221
_diffrn_reflns_limit_h_max 11
_diffrn_reflns_limit_h_min -11
_diffrn_reflns_limit_k_max 10
_diffrn_reflns_limit_k_min -12
_diffrn_reflns_limit_l_max 12
_diffrn_reflns_limit_l_min -13
_diffrn_reflns_number 5988
_diffrn_reflns_theta_full 23.25
_diffrn_reflns_theta_max 23.25
_diffrn_reflns_theta_min 1.73
_exptl_absorpt_coefficient_mu 5.490
_exptl_absorpt_correction_T_max 0.928
_exptl_absorpt_correction_T_min 0.489
_exptl_absorpt_correction_type 'Empirical; SADABS'
_exptl_crystal_colour Yellow
_exptl_crystal_density_diffrn 1.788
_exptl_crystal_density_meas ?
_exptl_crystal_density_method 'not measured'
_exptl_crystal_description Plate
_exptl_crystal_F_000 696
_exptl_crystal_size_max 0.04
_exptl_crystal_size_mid 0.08
_exptl_crystal_size_min 0.18
_refine_diff_density_max 1.948
_refine_diff_density_min -2.264
_refine_diff_density_rms 0.153
_refine_ls_extinction_method none
_refine_ls_goodness_of_fit_ref 1.017
_refine_ls_hydrogen_treatment mixed
_refine_ls_matrix_type full
_refine_ls_number_parameters 328
_refine_ls_number_reflns 3746
_refine_ls_number_restraints 0
_refine_ls_restrained_S_all 1.017
_refine_ls_R_factor_all 0.0382
_refine_ls_R_factor_gt 0.0369
_refine_ls_shift/su_max 0.011
_refine_ls_shift/su_mean 0.000
_refine_ls_structure_factor_coef Fsqd
_refine_ls_weighting_details 'calc w=1/[\s^2^(Fo^2^)+(0.0745P)^2^+5.2545P] where P=(Fo^2^+2Fc^2^)/3'
_refine_ls_weighting_scheme calc
_refine_ls_wR_factor_gt 0.0976
_refine_ls_wR_factor_ref 0.0987
_reflns_number_gt 3576
_reflns_number_total 3746
_reflns_threshold_expression >2sigma(I)
_cod_data_source_file ic0263084si20030305_125129.cif
_cod_data_source_block sad
_cod_depositor_comments
;
The following automatic conversions were performed:

'_symmetry_cell_setting' value 'Triclinic' changed to 'triclinic'
according to the built-in table from CIF Core dictionary named
'cif_core.dic' version 2.4.1 from 2010-06-29.

Automatic conversion script
Id: cif_fix_values 1646 2011-03-28 12:23:43Z adriana 

The following automatic conversions were performed:

'_exptl_crystal_density_meas' value 'NA' was changed to '?' - the
value is perceived as not measured.

Automatic conversion script
Id: cif_fix_values 3008 2015-01-20 13:52:24Z robertas 
;
_cod_database_code 4313759

loop_
_symmetry_equiv_pos_as_xyz
'x, y, z'
'-x, -y, -z'

loop_
_atom_site_label
_atom_site_type_symbol
_atom_site_fract_x
_atom_site_fract_y
_atom_site_fract_z
_atom_site_U_iso_or_equiv
_atom_site_adp_type
_atom_site_occupancy
_atom_site_symmetry_multiplicity
_atom_site_calc_flag
_atom_site_refinement_flags
_atom_site_disorder_assembly
_atom_site_disorder_group
Pt1 Pt 1.22838(2) 0.51855(2) 0.289216(19) 0.02466(13) Uani 1 1 d . . .
O1 O 1.7738(8) 0.9818(8) -0.1439(7) 0.083(2) Uani 1 1 d . . .
O2 O 1.8078(7) -0.1007(6) 0.4756(6) 0.0625(17) Uani 1 1 d . . .
N1 N 1.0894(5) 0.6421(5) 0.2600(5) 0.0270(12) Uani 1 1 d . . .
N2 N 1.0752(5) 0.4294(5) 0.3546(5) 0.0261(12) Uani 1 1 d . . .
C1 C 0.9738(6) 0.6037(6) 0.2932(5) 0.0271(14) Uani 1 1 d . . .
C2 C 0.9673(6) 0.4897(6) 0.3430(5) 0.0255(14) Uani 1 1 d . . .
C3 C 1.0737(7) 0.3218(6) 0.4005(6) 0.0311(15) Uani 1 1 d . . .
H3A H 1.1481 0.2799 0.4072 0.037 Uiso 1 1 calc R . .
C4 C 0.9613(7) 0.2712(7) 0.4386(6) 0.0351(17) Uani 1 1 d . . .
H4A H 0.9617 0.1961 0.4702 0.042 Uiso 1 1 calc R . .
C5 C 0.8509(7) 0.3317(7) 0.4296(6) 0.0313(16) Uani 1 1 d . . .
H5A H 0.7769 0.2987 0.4560 0.038 Uiso 1 1 calc R . .
C6 C 0.8502(6) 0.4444(6) 0.3799(6) 0.0282(15) Uani 1 1 d . . .
C7 C 0.7411(7) 0.5147(7) 0.3660(7) 0.0356(17) Uani 1 1 d . . .
H7A H 0.6637 0.4857 0.3897 0.043 Uiso 1 1 calc R . .
C8 C 0.7486(7) 0.6250(8) 0.3180(6) 0.0386(18) Uani 1 1 d . . .
H8A H 0.6757 0.6689 0.3086 0.046 Uiso 1 1 calc R . .
C9 C 0.8654(7) 0.6730(7) 0.2825(6) 0.0319(16) Uani 1 1 d . . .
C10 C 0.8798(7) 0.7849(7) 0.2327(6) 0.0361(17) Uani 1 1 d . . .
H10A H 0.8100 0.8325 0.2213 0.043 Uiso 1 1 calc R . .
C11 C 0.9971(8) 0.8238(7) 0.2012(7) 0.0385(18) Uani 1 1 d . . .
H11A H 1.0081 0.8991 0.1707 0.046 Uiso 1 1 calc R . .
C12 C 1.0987(7) 0.7497(7) 0.2152(6) 0.0347(17) Uani 1 1 d . . .
H12A H 1.1773 0.7764 0.1923 0.042 Uiso 1 1 calc R . .
C13 C 1.3599(7) 0.6057(7) 0.2152(6) 0.0299(16) Uani 1 1 d . . .
C14 C 1.4386(7) 0.6578(7) 0.1651(6) 0.0330(16) Uani 1 1 d . . .
C15 C 1.5278(7) 0.7139(7) 0.0991(6) 0.0310(16) Uani 1 1 d . . .
C16 C 1.5353(7) 0.8418(7) 0.0900(7) 0.0375(17) Uani 1 1 d . . .
H16A H 1.4843 0.8921 0.1308 0.045 Uiso 1 1 calc R . .
C17 C 1.6169(8) 0.8939(8) 0.0217(7) 0.0435(19) Uani 1 1 d . . .
H17A H 1.6219 0.9792 0.0176 0.052 Uiso 1 1 calc R . .
C18 C 1.6921(7) 0.8204(8) -0.0413(7) 0.0409(19) Uani 1 1 d . . .
C19 C 1.6885(8) 0.6956(8) -0.0307(7) 0.0435(19) Uani 1 1 d . . .
H19A H 1.7404 0.6464 -0.0714 0.052 Uiso 1 1 calc R . .
C20 C 1.6086(7) 0.6415(7) 0.0397(7) 0.0371(17) Uani 1 1 d . . .
H20A H 1.6088 0.5570 0.0473 0.044 Uiso 1 1 calc R . .
C21 C 1.7722(9) 0.8752(11) -0.1216(8) 0.062(3) Uani 1 1 d . . .
H21A H 1.8257 0.8237 -0.1580 0.074 Uiso 1 1 calc R . .
C22 C 1.3487(7) 0.3971(7) 0.3289(6) 0.0281(15) Uani 1 1 d . . .
C23 C 1.4191(7) 0.3193(7) 0.3587(7) 0.0324(16) Uani 1 1 d . . .
C24 C 1.5008(6) 0.2297(7) 0.4003(6) 0.0304(16) Uani 1 1 d . . .
C25 C 1.5339(7) 0.2292(7) 0.5171(6) 0.0313(15) Uani 1 1 d . . .
H25A H 1.5021 0.2871 0.5673 0.038 Uiso 1 1 calc R . .
C26 C 1.6130(7) 0.1442(7) 0.5589(6) 0.0323(16) Uani 1 1 d . . .
H26A H 1.6326 0.1437 0.6370 0.039 Uiso 1 1 calc R . .
C27 C 1.6636(7) 0.0592(7) 0.4848(6) 0.0328(16) Uani 1 1 d . . .
C28 C 1.6331(7) 0.0587(7) 0.3678(7) 0.0363(17) Uani 1 1 d . . .
H28A H 1.6671 0.0018 0.3182 0.044 Uiso 1 1 calc R . .
C29 C 1.5527(7) 0.1423(7) 0.3260(6) 0.0351(16) Uani 1 1 d . . .
H29A H 1.5322 0.1415 0.2478 0.042 Uiso 1 1 calc R . .
C30 C 1.7520(8) -0.0289(8) 0.5315(8) 0.044(2) Uani 1 1 d . . .
H30A H 1.7654 -0.0285 0.6101 0.053 Uiso 1 1 calc R . .
C1S C 1.7881(18) 1.2611(17) 0.0819(16) 0.124(6) Uiso 1 1 d . . .
H1SA H 1.7259 1.2905 0.1308 0.149 Uiso 1 1 calc R . .
H1SB H 1.7410 1.2260 0.0099 0.149 Uiso 1 1 calc R . .
Cl1 Cl 1.8972(5) 1.3927(5) 0.0573(4) 0.1323(15) Uiso 1 1 d . . .
Cl2 Cl 1.8641(5) 1.1524(5) 0.1405(5) 0.1427(17) Uiso 1 1 d . . .

loop_
_atom_site_aniso_label
_atom_site_aniso_U_11
_atom_site_aniso_U_22
_atom_site_aniso_U_33
_atom_site_aniso_U_23
_atom_site_aniso_U_13
_atom_site_aniso_U_12
Pt1 0.01881(18) 0.02763(19) 0.03003(19) 0.00772(12) 0.00852(11) 0.00408(11)
O1 0.080(5) 0.094(6) 0.083(5) 0.050(5) 0.025(4) -0.022(4)
O2 0.066(4) 0.054(4) 0.075(4) 0.016(3) 0.013(3) 0.035(3)
N1 0.021(3) 0.029(3) 0.032(3) 0.004(2) 0.008(2) -0.001(2)
N2 0.021(3) 0.031(3) 0.027(3) 0.005(2) 0.005(2) 0.001(2)
C1 0.025(4) 0.033(4) 0.023(3) 0.004(3) 0.002(3) 0.005(3)
C2 0.024(3) 0.027(3) 0.025(3) 0.002(3) 0.002(3) 0.002(3)
C3 0.029(4) 0.029(4) 0.037(4) 0.006(3) 0.008(3) 0.005(3)
C4 0.037(4) 0.028(4) 0.043(4) 0.012(3) 0.011(3) -0.002(3)
C5 0.025(4) 0.035(4) 0.035(4) 0.008(3) 0.008(3) -0.003(3)
C6 0.019(3) 0.035(4) 0.031(4) 0.003(3) 0.008(3) 0.001(3)
C7 0.017(3) 0.044(4) 0.048(4) 0.011(3) 0.008(3) 0.005(3)
C8 0.025(4) 0.055(5) 0.041(4) 0.016(4) 0.012(3) 0.013(3)
C9 0.024(4) 0.041(4) 0.034(4) 0.011(3) 0.008(3) 0.010(3)
C10 0.031(4) 0.039(4) 0.043(4) 0.015(3) 0.009(3) 0.013(3)
C11 0.040(4) 0.031(4) 0.048(5) 0.017(3) 0.006(4) 0.006(3)
C12 0.030(4) 0.035(4) 0.042(4) 0.014(3) 0.009(3) 0.001(3)
C13 0.025(4) 0.039(4) 0.027(4) 0.006(3) 0.005(3) 0.004(3)
C14 0.030(4) 0.033(4) 0.037(4) 0.005(3) 0.007(3) 0.007(3)
C15 0.023(4) 0.042(4) 0.029(4) 0.006(3) 0.004(3) -0.002(3)
C16 0.029(4) 0.037(4) 0.050(5) 0.012(3) 0.011(3) 0.006(3)
C17 0.041(4) 0.037(4) 0.055(5) 0.020(4) 0.008(4) 0.001(4)
C18 0.033(4) 0.053(5) 0.036(4) 0.011(4) 0.005(3) -0.011(4)
C19 0.040(5) 0.052(5) 0.040(4) 0.002(4) 0.017(4) -0.002(4)
C20 0.032(4) 0.033(4) 0.047(4) 0.002(3) 0.015(3) -0.004(3)
C21 0.044(5) 0.090(8) 0.051(5) 0.019(5) 0.014(4) -0.015(5)
C22 0.021(3) 0.032(4) 0.033(4) 0.003(3) 0.011(3) -0.002(3)
C23 0.022(4) 0.031(4) 0.047(4) 0.010(3) 0.010(3) 0.002(3)
C24 0.019(3) 0.031(4) 0.043(4) 0.007(3) 0.009(3) 0.000(3)
C25 0.027(4) 0.033(4) 0.037(4) 0.003(3) 0.013(3) 0.006(3)
C26 0.029(4) 0.038(4) 0.031(4) 0.008(3) 0.005(3) 0.000(3)
C27 0.023(4) 0.031(4) 0.046(4) 0.010(3) 0.007(3) 0.001(3)
C28 0.034(4) 0.031(4) 0.045(4) -0.002(3) 0.008(3) 0.007(3)
C29 0.037(4) 0.035(4) 0.035(4) 0.007(3) 0.004(3) 0.008(3)
C30 0.041(5) 0.039(5) 0.054(5) 0.018(4) 0.004(4) 0.006(4)

loop_
_atom_type_symbol
_atom_type_description
_atom_type_scat_dispersion_real
_atom_type_scat_dispersion_imag
_atom_type_scat_source
C C 0.0033 0.0016 'International Tables Vol C Tables 4.2.6.8 and 6.1.1.4'
H H 0.0000 0.0000 'International Tables Vol C Tables 4.2.6.8 and 6.1.1.4'
N N 0.0061 0.0033 'International Tables Vol C Tables 4.2.6.8 and 6.1.1.4'
O O 0.0106 0.0060 'International Tables Vol C Tables 4.2.6.8 and 6.1.1.4'
Pt Pt -1.7033 8.3905 'International Tables Vol C Tables 4.2.6.8 and 6.1.1.4'
Cl Cl 0.1484 0.1585 'International Tables Vol C Tables 4.2.6.8 and 6.1.1.4'

loop_
_geom_angle_atom_site_label_1
_geom_angle_atom_site_label_2
_geom_angle_atom_site_label_3
_geom_angle
_geom_angle_site_symmetry_1
_geom_angle_site_symmetry_3
_geom_angle_publ_flag
C22 Pt1 C13 89.8(3) . . ?
C22 Pt1 N1 174.1(2) . . ?
C13 Pt1 N1 95.8(3) . . ?
C22 Pt1 N2 94.6(2) . . ?
C13 Pt1 N2 174.3(2) . . ?
N1 Pt1 N2 80.0(2) . . ?
C12 N1 C1 118.0(6) . . ?
C12 N1 Pt1 129.3(5) . . ?
C1 N1 Pt1 112.7(4) . . ?
C2 N2 C3 120.0(6) . . ?
C2 N2 Pt1 112.7(4) . . ?
C3 N2 Pt1 127.3(5) . . ?
N1 C1 C9 122.8(6) . . ?
N1 C1 C2 116.8(6) . . ?
C9 C1 C2 120.4(6) . . ?
N2 C2 C6 122.4(6) . . ?
N2 C2 C1 117.8(6) . . ?
C6 C2 C1 119.8(6) . . ?
N2 C3 C4 120.8(7) . . ?
C5 C4 C3 120.4(7) . . ?
C4 C5 C6 119.6(6) . . ?
C2 C6 C7 118.9(6) . . ?
C2 C6 C5 116.9(6) . . ?
C7 C6 C5 124.3(6) . . ?
C8 C7 C6 120.8(6) . . ?
C7 C8 C9 121.2(7) . . ?
C10 C9 C1 116.9(6) . . ?
C10 C9 C8 124.1(6) . . ?
C1 C9 C8 118.9(7) . . ?
C11 C10 C9 119.8(6) . . ?
C12 C11 C10 119.3(7) . . ?
N1 C12 C11 123.1(7) . . ?
C14 C13 Pt1 177.3(6) . . ?
C13 C14 C15 176.1(8) . . ?
C20 C15 C16 118.3(7) . . ?
C20 C15 C14 120.4(7) . . ?
C16 C15 C14 121.3(7) . . ?
C17 C16 C15 120.8(7) . . ?
C16 C17 C18 120.5(7) . . ?
C17 C18 C19 119.3(7) . . ?
C17 C18 C21 120.4(8) . . ?
C19 C18 C21 120.3(8) . . ?
C20 C19 C18 121.1(8) . . ?
C19 C20 C15 119.9(7) . . ?
O1 C21 C18 125.3(10) . . ?
C23 C22 Pt1 176.0(6) . . ?
C22 C23 C24 176.7(8) . . ?
C25 C24 C29 118.3(6) . . ?
C25 C24 C23 119.9(7) . . ?
C29 C24 C23 121.7(7) . . ?
C26 C25 C24 120.9(6) . . ?
C25 C26 C27 120.1(7) . . ?
C28 C27 C26 120.1(7) . . ?
C28 C27 C30 120.6(7) . . ?
C26 C27 C30 119.3(7) . . ?
C29 C28 C27 119.9(7) . . ?
C28 C29 C24 120.7(7) . . ?
O2 C30 C27 125.1(8) . . ?
Cl2 C1S Cl1 112.6(11) . . ?

loop_
_geom_bond_atom_site_label_1
_geom_bond_atom_site_label_2
_geom_bond_distance
_geom_bond_site_symmetry_2
_geom_bond_publ_flag
Pt1 C22 1.943(7) . ?
Pt1 C13 1.950(7) . ?
Pt1 N1 2.072(6) . ?
Pt1 N2 2.076(6) . ?
O1 C21 1.212(13) . ?
O2 C30 1.200(11) . ?
N1 C12 1.331(9) . ?
N1 C1 1.364(9) . ?
N2 C2 1.346(9) . ?
N2 C3 1.335(9) . ?
C1 C9 1.407(10) . ?
C1 C2 1.422(10) . ?
C2 C6 1.418(9) . ?
C3 C4 1.402(10) . ?
C4 C5 1.369(11) . ?
C5 C6 1.408(10) . ?
C6 C7 1.422(10) . ?
C7 C8 1.376(11) . ?
C8 C9 1.418(11) . ?
C9 C10 1.407(10) . ?
C10 C11 1.373(11) . ?
C11 C12 1.385(11) . ?
C13 C14 1.208(11) . ?
C14 C15 1.425(10) . ?
C15 C20 1.398(11) . ?
C15 C16 1.401(11) . ?
C16 C17 1.371(11) . ?
C17 C18 1.386(12) . ?
C18 C19 1.371(12) . ?
C18 C21 1.477(12) . ?
C19 C20 1.386(11) . ?
C22 C23 1.212(10) . ?
C23 C24 1.429(10) . ?
C24 C25 1.396(10) . ?
C24 C29 1.412(11) . ?
C25 C26 1.375(10) . ?
C26 C27 1.388(10) . ?
C27 C28 1.393(11) . ?
C27 C30 1.482(11) . ?
C28 C29 1.373(10) . ?
C1S Cl2 1.637(18) . ?
C1S Cl1 1.832(18) . ?
